data_7103799
loop_
_publ_author_name
'Jin Liu'
'Elisia M. Murray'
'Young Junior,Victor G. '

_publ_section_title
;
&#x00F0; Stacking interactions in some crystalline cisoid 
E,E-1,4-diaryl-1,3-butadienes
;
_journal_name_full 'Chemical communications (Cambridge, England)'
_journal_paper_doi 10.1039/b301578e
_journal_year 2003
_chemical_formula_moiety 'C21 H20'
_chemical_formula_sum 'C21 H20'
_chemical_formula_weight 272.37
_chemical_name_common 03002a
_chemical_name_systematic
; 
? 
;
_space_group_IT_number 14
_symmetry_cell_setting monoclinic
_symmetry_space_group_name_Hall '-P 2yn'
_symmetry_space_group_name_H-M 'P 1 21/n 1'
_atom_sites_solution_hydrogens geom
_atom_sites_solution_primary direct
_atom_sites_solution_secondary difmap
_audit_creation_method SHELXL-97
_cell_angle_alpha 90.00
_cell_angle_beta 91.343(2)
_cell_angle_gamma 90.00
_cell_formula_units_Z 4
_cell_length_a 6.0081(8)
_cell_length_b 11.5316(15)
_cell_length_c 22.082(3)
_cell_measurement_reflns_used 4009
_cell_measurement_temperature 173(2)
_cell_measurement_theta_max 27.5
_cell_measurement_theta_min 2.55
_cell_volume 1529.5(3)
_computing_cell_refinement 'Bruker SMART'
_computing_data_collection 'Bruker SMART'
_computing_data_reduction 'Bruker SAINT'
_computing_molecular_graphics 'Bruker SHELXTL'
_computing_publication_material 'Bruker SHELXTL'
_computing_structure_refinement 'SHELXL-97 (Sheldrick, 1997)'
_computing_structure_solution 'SHELXS-97 (Sheldrick, 1990)'
_diffrn_ambient_temperature 173(2)
_diffrn_measured_fraction_theta_full 0.998
_diffrn_measured_fraction_theta_max 0.998
_diffrn_measurement_device_type 'CCD area detector'
_diffrn_measurement_method 'phi and omega scans'
_diffrn_radiation_monochromator graphite
_diffrn_radiation_source 'normal-focus sealed tube'
_diffrn_radiation_type MoK\a
_diffrn_radiation_wavelength 0.71073
_diffrn_reflns_av_R_equivalents 0.0210
_diffrn_reflns_av_sigmaI/netI 0.0140
_diffrn_reflns_limit_h_max 7
_diffrn_reflns_limit_h_min -7
_diffrn_reflns_limit_k_max 14
_diffrn_reflns_limit_k_min 0
_diffrn_reflns_limit_l_max 28
_diffrn_reflns_limit_l_min 0
_diffrn_reflns_number 18573
_diffrn_reflns_theta_full 27.53
_diffrn_reflns_theta_max 27.53
_diffrn_reflns_theta_min 1.84
_exptl_absorpt_coefficient_mu 0.066
_exptl_absorpt_correction_T_max 0.9816
_exptl_absorpt_correction_T_min 0.9707
_exptl_absorpt_correction_type multi-scan
_exptl_absorpt_process_details 'SADABS (Sheldrick, 2002)'
_exptl_crystal_colour Colorless
_exptl_crystal_density_diffrn 1.183
_exptl_crystal_density_meas 0
_exptl_crystal_density_method 'not measured'
_exptl_crystal_description Block
_exptl_crystal_F_000 584
_exptl_crystal_size_max 0.45
_exptl_crystal_size_mid 0.40
_exptl_crystal_size_min 0.28
_refine_diff_density_max 0.251
_refine_diff_density_min -0.197
_refine_diff_density_rms 0.034
_refine_ls_extinction_method none
_refine_ls_goodness_of_fit_ref 1.094
_refine_ls_hydrogen_treatment mixed
_refine_ls_matrix_type full
_refine_ls_number_parameters 190
_refine_ls_number_reflns 3507
_refine_ls_number_restraints 0
_refine_ls_restrained_S_all 1.094
_refine_ls_R_factor_all 0.0520
_refine_ls_R_factor_gt 0.0457
_refine_ls_shift/su_max 0.000
_refine_ls_shift/su_mean 0.000
_refine_ls_structure_factor_coef Fsqd
_refine_ls_weighting_details 'calc w=1/[\s^2^(Fo^2^)+(0.0471P)^2^+0.4421P] where P=(Fo^2^+2Fc^2^)/3'
_refine_ls_weighting_scheme calc
_refine_ls_wR_factor_gt 0.1091
_refine_ls_wR_factor_ref 0.1125
_reflns_number_gt 3130
_reflns_number_total 3507
_reflns_threshold_expression >2sigma(I)
_cod_data_source_file b301578e.txt
_cod_data_source_block 03002a
_cod_depositor_comments
;
The following automatic conversions were performed:
'_symmetry_cell_setting' value 'Monoclinic' changed to 'monoclinic'
according to '/home/saulius/struct/CIF-dictionaries/cif_core.dic'
dictionary named 'cif_core.dic' version 2.4.1 from 2010-06-29.

Automatic conversion script
Id: cif_fix_enum 1527 2010-12-29 10:47:43Z saulius 

The following automatic conversions were performed:

'_exptl_absorpt_correction_type' tag value 'multi-scans' was replaced
with 'multi-scan' value.

Automatic conversion script
Id: cif_fix_values 1646 2011-03-28 12:23:43Z adriana 
;
_cod_original_sg_symbol_H-M P2(1)/n
_cod_database_code 7103799

loop_
_symmetry_equiv_pos_as_xyz
'x, y, z'
'-x+1/2, y+1/2, -z+1/2'
'-x, -y, -z'
'x-1/2, -y-1/2, z-1/2'

loop_
_atom_site_label
_atom_site_type_symbol
_atom_site_fract_x
_atom_site_fract_y
_atom_site_fract_z
_atom_site_U_iso_or_equiv
_atom_site_adp_type
_atom_site_occupancy
_atom_site_symmetry_multiplicity
_atom_site_calc_flag
_atom_site_refinement_flags
_atom_site_disorder_assembly
_atom_site_disorder_group
C1 C 0.45712(19) 0.46746(10) 0.27600(5) 0.0275(2) Uani 1 1 d . . .
C2 C 0.37032(19) 0.58810(10) 0.28951(5) 0.0289(3) Uani 1 1 d . . .
H2A H 0.3029 0.6302 0.2540 0.035 Uiso 1 1 calc R . .
C3 C 0.22057(19) 0.57916(11) 0.34550(5) 0.0305(3) Uani 1 1 d . . .
H3A H 0.1129 0.5146 0.3410 0.037 Uiso 1 1 calc R . .
H3B H 0.1381 0.6523 0.3520 0.037 Uiso 1 1 calc R . .
C4 C 0.3899(2) 0.55584(11) 0.39837(5) 0.0321(3) Uani 1 1 d . . .
H4A H 0.3890 0.6196 0.4284 0.039 Uiso 1 1 calc R . .
H4B H 0.3568 0.4819 0.4191 0.039 Uiso 1 1 calc R . .
C5 C 0.61588(19) 0.54970(10) 0.36610(5) 0.0278(2) Uani 1 1 d . . .
H5A H 0.7505 0.5598 0.3931 0.033 Uiso 1 1 calc R . .
C6 C 0.61485(19) 0.44106(10) 0.32718(5) 0.0268(2) Uani 1 1 d . . .
C7 C 0.5822(2) 0.64398(11) 0.31746(6) 0.0318(3) Uani 1 1 d . . .
H7A H 0.7062 0.6476 0.2888 0.038 Uiso 1 1 calc R . .
H7B H 0.5544 0.7216 0.3349 0.038 Uiso 1 1 calc R . .
C8 C 0.4116(2) 0.40064(11) 0.22755(5) 0.0315(3) Uani 1 1 d . . .
H8A H 0.4939 0.3306 0.2246 0.038 Uiso 1 1 calc R . .
C9 C 0.2479(2) 0.42410(10) 0.17836(5) 0.0308(3) Uani 1 1 d . . .
C10 C 0.2940(2) 0.38931(11) 0.11897(5) 0.0341(3) Uani 1 1 d . . .
H10A H 0.4334 0.3545 0.1108 0.041 Uiso 1 1 calc R . .
C11 C 0.1390(2) 0.40504(12) 0.07216(6) 0.0408(3) Uani 1 1 d . . .
H11A H 0.1726 0.3809 0.0323 0.049 Uiso 1 1 calc R . .
C12 C -0.0649(2) 0.45588(12) 0.08351(6) 0.0422(3) Uani 1 1 d . . .
H12A H -0.1709 0.4667 0.0514 0.051 Uiso 1 1 calc R . .
C13 C -0.1140(2) 0.49097(12) 0.14181(6) 0.0394(3) Uani 1 1 d . . .
H13A H -0.2533 0.5263 0.1496 0.047 Uiso 1 1 calc R . .
C14 C 0.0402(2) 0.47452(11) 0.18882(6) 0.0352(3) Uani 1 1 d . . .
H14A H 0.0043 0.4978 0.2287 0.042 Uiso 1 1 calc R . .
C15 C 0.7309(2) 0.34314(11) 0.33575(5) 0.0324(3) Uani 1 1 d . . .
H15A H 0.7117 0.2848 0.3057 0.039 Uiso 1 1 calc R . .
C16 C 0.8850(2) 0.31583(10) 0.38660(5) 0.0312(3) Uani 1 1 d . . .
C17 C 1.0761(3) 0.25034(12) 0.37605(7) 0.0437(3) Uani 1 1 d . . .
H17A H 1.1008 0.2215 0.3365 0.052 Uiso 1 1 calc R . .
C18 C 1.2299(3) 0.22658(13) 0.42197(7) 0.0489(4) Uani 1 1 d . . .
H18A H 1.3599 0.1831 0.4136 0.059 Uiso 1 1 calc R . .
C19 C 1.1947(2) 0.26610(12) 0.48012(7) 0.0425(3) Uani 1 1 d . . .
H19A H 1.3004 0.2503 0.5117 0.051 Uiso 1 1 calc R . .
C20 C 1.0047(2) 0.32872(13) 0.49186(6) 0.0407(3) Uani 1 1 d . . .
H20A H 0.9793 0.3555 0.5318 0.049 Uiso 1 1 calc R . .
C21 C 0.8504(2) 0.35288(12) 0.44582(5) 0.0354(3) Uani 1 1 d . . .
H21A H 0.7194 0.3952 0.4547 0.042 Uiso 1 1 calc R . .

loop_
_atom_site_aniso_label
_atom_site_aniso_U_11
_atom_site_aniso_U_22
_atom_site_aniso_U_33
_atom_site_aniso_U_23
_atom_site_aniso_U_13
_atom_site_aniso_U_12
C1 0.0278(5) 0.0299(6) 0.0247(5) 0.0011(4) 0.0028(4) -0.0006(4)
C2 0.0306(6) 0.0281(6) 0.0279(6) 0.0026(4) -0.0003(4) 0.0002(5)
C3 0.0271(6) 0.0312(6) 0.0333(6) -0.0026(5) 0.0023(5) 0.0017(5)
C4 0.0323(6) 0.0368(6) 0.0274(6) -0.0033(5) 0.0039(5) 0.0041(5)
C5 0.0263(5) 0.0298(6) 0.0272(6) -0.0039(4) -0.0003(4) 0.0007(4)
C6 0.0272(5) 0.0306(6) 0.0228(5) -0.0019(4) 0.0024(4) -0.0016(4)
C7 0.0307(6) 0.0292(6) 0.0357(6) -0.0001(5) 0.0025(5) -0.0029(5)
C8 0.0337(6) 0.0327(6) 0.0282(6) -0.0020(5) 0.0004(5) 0.0005(5)
C9 0.0360(6) 0.0292(6) 0.0272(6) -0.0002(5) -0.0026(5) -0.0072(5)
C10 0.0422(7) 0.0304(6) 0.0295(6) -0.0008(5) 0.0002(5) -0.0087(5)
C11 0.0574(8) 0.0370(7) 0.0278(6) 0.0009(5) -0.0045(6) -0.0149(6)
C12 0.0504(8) 0.0375(7) 0.0378(7) 0.0084(6) -0.0165(6) -0.0128(6)
C13 0.0353(7) 0.0364(7) 0.0460(7) 0.0051(6) -0.0071(6) -0.0069(5)
C14 0.0365(6) 0.0365(7) 0.0326(6) -0.0012(5) -0.0013(5) -0.0051(5)
C15 0.0387(6) 0.0311(6) 0.0273(6) -0.0041(5) 0.0002(5) 0.0023(5)
C16 0.0348(6) 0.0264(6) 0.0323(6) 0.0016(5) 0.0003(5) 0.0021(5)
C17 0.0529(8) 0.0361(7) 0.0421(7) -0.0049(6) 0.0015(6) 0.0165(6)
C18 0.0455(8) 0.0415(8) 0.0595(9) 0.0035(7) -0.0004(7) 0.0206(6)
C19 0.0390(7) 0.0417(7) 0.0464(8) 0.0118(6) -0.0076(6) 0.0059(6)
C20 0.0401(7) 0.0509(8) 0.0309(6) 0.0068(6) -0.0009(5) 0.0051(6)
C21 0.0310(6) 0.0442(7) 0.0311(6) 0.0038(5) 0.0029(5) 0.0075(5)

loop_
_atom_type_symbol
_atom_type_description
_atom_type_scat_dispersion_real
_atom_type_scat_dispersion_imag
_atom_type_scat_source
C C 0.0033 0.0016 'International Tables Vol C Tables 4.2.6.8 and 6.1.1.4'
H H 0.0000 0.0000 'International Tables Vol C Tables 4.2.6.8 and 6.1.1.4'

loop_
_geom_angle_atom_site_label_1
_geom_angle_atom_site_label_2
_geom_angle_atom_site_label_3
_geom_angle
_geom_angle_site_symmetry_1
_geom_angle_site_symmetry_3
_geom_angle_publ_flag
C8 C1 C6 127.01(11) . . ?
C8 C1 C2 128.23(11) . . ?
C6 C1 C2 104.69(9) . . ?
C1 C2 C7 100.22(9) . . ?
C1 C2 C3 107.73(9) . . ?
C7 C2 C3 101.40(9) . . ?
C1 C2 H2A 115.2 . . ?
C7 C2 H2A 115.2 . . ?
C3 C2 H2A 115.2 . . ?
C2 C3 C4 103.23(9) . . ?
C2 C3 H3A 111.1 . . ?
C4 C3 H3A 111.1 . . ?
C2 C3 H3B 111.1 . . ?
C4 C3 H3B 111.1 . . ?
H3A C3 H3B 109.1 . . ?
C5 C4 C3 103.16(9) . . ?
C5 C4 H4A 111.1 . . ?
C3 C4 H4A 111.1 . . ?
C5 C4 H4B 111.1 . . ?
C3 C4 H4B 111.1 . . ?
H4A C4 H4B 109.1 . . ?
C6 C5 C7 100.90(9) . . ?
C6 C5 C4 107.81(9) . . ?
C7 C5 C4 100.74(9) . . ?
C6 C5 H5A 115.2 . . ?
C7 C5 H5A 115.2 . . ?
C4 C5 H5A 115.2 . . ?
C15 C6 C1 126.87(11) . . ?
C15 C6 C5 128.36(11) . . ?
C1 C6 C5 104.77(9) . . ?
C5 C7 C2 94.47(9) . . ?
C5 C7 H7A 112.8 . . ?
C2 C7 H7A 112.8 . . ?
C5 C7 H7B 112.8 . . ?
C2 C7 H7B 112.8 . . ?
H7A C7 H7B 110.3 . . ?
C1 C8 C9 127.05(12) . . ?
C1 C8 H8A 116.5 . . ?
C9 C8 H8A 116.5 . . ?
C14 C9 C10 117.91(11) . . ?
C14 C9 C8 122.45(11) . . ?
C10 C9 C8 119.54(12) . . ?
C11 C10 C9 120.99(13) . . ?
C11 C10 H10A 119.5 . . ?
C9 C10 H10A 119.5 . . ?
C12 C11 C10 120.10(13) . . ?
C12 C11 H11A 120.0 . . ?
C10 C11 H11A 120.0 . . ?
C11 C12 C13 119.92(12) . . ?
C11 C12 H12A 120.0 . . ?
C13 C12 H12A 120.0 . . ?
C12 C13 C14 120.09(13) . . ?
C12 C13 H13A 120.0 . . ?
C14 C13 H13A 120.0 . . ?
C13 C14 C9 121.00(12) . . ?
C13 C14 H14A 119.5 . . ?
C9 C14 H14A 119.5 . . ?
C6 C15 C16 127.19(11) . . ?
C6 C15 H15A 116.4 . . ?
C16 C15 H15A 116.4 . . ?
C21 C16 C17 117.54(12) . . ?
C21 C16 C15 122.94(11) . . ?
C17 C16 C15 119.51(11) . . ?
C18 C17 C16 121.47(13) . . ?
C18 C17 H17A 119.3 . . ?
C16 C17 H17A 119.3 . . ?
C17 C18 C19 120.06(13) . . ?
C17 C18 H18A 120.0 . . ?
C19 C18 H18A 120.0 . . ?
C20 C19 C18 119.46(12) . . ?
C20 C19 H19A 120.3 . . ?
C18 C19 H19A 120.3 . . ?
C19 C20 C21 120.57(13) . . ?
C19 C20 H20A 119.7 . . ?
C21 C20 H20A 119.7 . . ?
C20 C21 C16 120.86(12) . . ?
C20 C21 H21A 119.6 . . ?
C16 C21 H21A 119.6 . . ?

loop_
_geom_bond_atom_site_label_1
_geom_bond_atom_site_label_2
_geom_bond_distance
_geom_bond_site_symmetry_2
_geom_bond_publ_flag
C1 C8 1.3414(16) . ?
C1 C6 1.4892(15) . ?
C1 C2 1.5178(16) . ?
C2 C7 1.5426(17) . ?
C2 C3 1.5493(16) . ?
C2 H2A 1.0000 . ?
C3 C4 1.5539(16) . ?
C3 H3A 0.9900 . ?
C3 H3B 0.9900 . ?
C4 C5 1.5497(16) . ?
C4 H4A 0.9900 . ?
C4 H4B 0.9900 . ?
C5 C6 1.5192(15) . ?
C5 C7 1.5383(17) . ?
C5 H5A 1.0000 . ?
C6 C15 1.3382(17) . ?
C7 H7A 0.9900 . ?
C7 H7B 0.9900 . ?
C8 C9 1.4733(16) . ?
C8 H8A 0.9500 . ?
C9 C14 1.4008(18) . ?
C9 C10 1.4050(17) . ?
C10 C11 1.3868(18) . ?
C10 H10A 0.9500 . ?
C11 C12 1.386(2) . ?
C11 H11A 0.9500 . ?
C12 C13 1.388(2) . ?
C12 H12A 0.9500 . ?
C13 C14 1.3881(18) . ?
C13 H13A 0.9500 . ?
C14 H14A 0.9500 . ?
C15 C16 1.4726(17) . ?
C15 H15A 0.9500 . ?
C16 C21 1.3960(17) . ?
C16 C17 1.3982(18) . ?
C17 C18 1.383(2) . ?
C17 H17A 0.9500 . ?
C18 C19 1.383(2) . ?
C18 H18A 0.9500 . ?
C19 C20 1.380(2) . ?
C19 H19A 0.9500 . ?
C20 C21 1.3881(17) . ?
C20 H20A 0.9500 . ?
C21 H21A 0.9500 . ?

loop_
_geom_torsion_atom_site_label_1
_geom_torsion_atom_site_label_2
_geom_torsion_atom_site_label_3
_geom_torsion_atom_site_label_4
_geom_torsion
_geom_torsion_site_symmetry_1
_geom_torsion_site_symmetry_2
_geom_torsion_site_symmetry_3
_geom_torsion_site_symmetry_4
_geom_torsion_publ_flag
C8 C1 C2 C7 -140.91(12) . . . . ?
C6 C1 C2 C7 36.26(11) . . . . ?
C8 C1 C2 C3 113.51(13) . . . . ?
C6 C1 C2 C3 -69.32(11) . . . . ?
C1 C2 C3 C4 70.96(11) . . . . ?
C7 C2 C3 C4 -33.79(11) . . . . ?
C2 C3 C4 C5 -1.98(12) . . . . ?
C3 C4 C5 C6 -68.09(11) . . . . ?
C3 C4 C5 C7 37.16(11) . . . . ?
C8 C1 C6 C15 -3.9(2) . . . . ?
C2 C1 C6 C15 178.90(12) . . . . ?
C8 C1 C6 C5 175.31(12) . . . . ?
C2 C1 C6 C5 -1.90(11) . . . . ?
C7 C5 C6 C15 145.87(12) . . . . ?
C4 C5 C6 C15 -108.99(13) . . . . ?
C7 C5 C6 C1 -33.31(11) . . . . ?
C4 C5 C6 C1 71.83(11) . . . . ?
C6 C5 C7 C2 53.82(10) . . . . ?
C4 C5 C7 C2 -56.88(10) . . . . ?
C1 C2 C7 C5 -54.87(10) . . . . ?
C3 C2 C7 C5 55.74(10) . . . . ?
C6 C1 C8 C9 176.86(11) . . . . ?
C2 C1 C8 C9 -6.6(2) . . . . ?
C1 C8 C9 C14 -38.42(19) . . . . ?
C1 C8 C9 C10 145.24(13) . . . . ?
C14 C9 C10 C11 0.35(18) . . . . ?
C8 C9 C10 C11 176.86(11) . . . . ?
C9 C10 C11 C12 0.10(19) . . . . ?
C10 C11 C12 C13 -0.06(19) . . . . ?
C11 C12 C13 C14 -0.4(2) . . . . ?
C12 C13 C14 C9 0.9(2) . . . . ?
C10 C9 C14 C13 -0.85(18) . . . . ?
C8 C9 C14 C13 -177.25(12) . . . . ?
C1 C6 C15 C16 -179.20(11) . . . . ?
C5 C6 C15 C16 1.8(2) . . . . ?
C6 C15 C16 C21 35.7(2) . . . . ?
C6 C15 C16 C17 -144.09(14) . . . . ?
C21 C16 C17 C18 -2.4(2) . . . . ?
C15 C16 C17 C18 177.39(13) . . . . ?
C16 C17 C18 C19 1.1(2) . . . . ?
C17 C18 C19 C20 0.3(2) . . . . ?
C18 C19 C20 C21 -0.5(2) . . . . ?
C19 C20 C21 C16 -0.8(2) . . . . ?
C17 C16 C21 C20 2.2(2) . . . . ?
C15 C16 C21 C20 -177.53(12) . . . . ?

loop_
_cod_related_entry_id
_cod_related_entry_database
_cod_related_entry_code
1 ChemSpider 21377381
